data_4038876
loop_
_publ_author_name
'Zhen, Li'
'Tong, Shuo'
'Zhu, Jieping'
'Wang, Mei-Xiang'

_publ_section_title
;
 Construction of the Erythrinane Core Skeleton via Asymmetric Catalytic
 Cascade Reaction of Tertiary Enamides.
;
_journal_issue 20
_journal_name_full 'The Journal of organic chemistry'
_journal_page_first 13211
_journal_page_last 13219
_journal_paper_doi 10.1021/acs.joc.0c01992
_journal_volume 85
_journal_year 2020
_chemical_absolute_configuration ad
_chemical_formula_moiety 'C24 H27 N O4'
_chemical_formula_sum 'C24 H27 N O4'
_chemical_formula_weight 393.46
_space_group_crystal_system orthorhombic
_space_group_IT_number 19
_space_group_name_Hall 'P 2ac 2ab'
_space_group_name_H-M_alt 'P 21 21 21'
_atom_sites_solution_hydrogens geom
_atom_sites_solution_primary dual
_audit_creation_date 2020-07-15
_audit_creation_method
;
Olex2 1.2
(compiled 2018.05.29 svn.r3508 for OlexSys, GUI svn.r5506)
;
_cell_angle_alpha 90
_cell_angle_beta 90
_cell_angle_gamma 90
_cell_formula_units_Z 4
_cell_length_a 6.06370(10)
_cell_length_b 16.8612(2)
_cell_length_c 19.9302(2)
_cell_measurement_reflns_used 13380
_cell_measurement_temperature 169.99(11)
_cell_measurement_theta_max 75.3260
_cell_measurement_theta_min 3.4090
_cell_volume 2037.69(5)
_computing_cell_refinement 'CrysAlisPro 1.171.40.14e (Rigaku OD, 2018)'
_computing_data_collection 'CrysAlisPro 1.171.40.14e (Rigaku OD, 2018)'
_computing_data_reduction 'CrysAlisPro 1.171.40.14e (Rigaku OD, 2018)'
_computing_molecular_graphics 'Olex2 (Dolomanov et al., 2009)'
_computing_publication_material 'Olex2 (Dolomanov et al., 2009)'
_computing_structure_refinement 'ShelXL (Sheldrick, 2015)'
_computing_structure_solution 'ShelXT (Sheldrick, 2015)'
_diffrn_ambient_environment N~2~
_diffrn_ambient_temperature 169.99(11)
_diffrn_detector 'CCD plate'
_diffrn_detector_type HyPix
_diffrn_measured_fraction_theta_full 1.000
_diffrn_measured_fraction_theta_max 0.980
_diffrn_measurement_details
;
List of Runs (angles in degrees, time in seconds):

  # Type    Start    End  Width  t~exp~   \w     \q     \k     \f   Frames
--------------------------------------------------------------------------
  1  \w    -24.00  62.00   0.50    0.05    --   47.20 -58.00-137.00  172
  2  \w     32.00 120.00   0.50    0.05    --   47.20  58.00   3.00  176
  3  \w   -114.00 -26.00   0.50    0.12    --  -99.00  58.00   3.00  176
  4  \w   -168.00 -84.00   0.50    0.12    --  -99.00 -58.00-137.00  168
  5  \w     88.00 169.00   0.50    0.12    --  103.25  58.00   3.00  162
  6  \w     31.00 119.00   0.50    0.12    --  103.25 -58.00-137.00  176
  7  \w    -62.00  25.00   0.50    0.05    --  -47.20  58.00   3.00  174
  8  \w   -120.00 -71.00   0.50    0.05    --  -47.20-125.00  30.00   98
  9  \w   -120.00 -71.00   0.50    0.05    --  -47.20-125.00   0.00   98
 10  \w   -168.00 -86.00   0.50    0.12    --  -99.00 -45.00 -60.00  164
 11  \w   -112.00 -27.00   0.50    0.12    --  -99.00  45.00-150.00  170
 12  \w     77.00 169.00   0.50    0.12    --  103.25 125.00 -90.00  184
 13  \w     90.00 169.00   0.50    0.12    --  103.25  15.00  90.00  158
 14  \w     91.00 169.00   0.50    0.12    --  103.25  45.00 -60.00  156
 15  \w     91.00 169.00   0.50    0.12    --  103.25  30.00 150.00  156
 16  \w     31.00 109.00   0.50    0.12    --  103.25 -94.00-180.00  156
 17  \w     25.00  50.00   0.50    0.05    --   47.20  77.00-120.00   50
;
_diffrn_measurement_device 'four-circle diffractometer'
_diffrn_measurement_device_type 'XtaLAB Synergy R, HyPix'
_diffrn_measurement_method '\w scans'
_diffrn_orient_matrix_type 'CrysAlisPro convention (1999,Acta A55,543-557)'
_diffrn_orient_matrix_UB_11 0.0988307000
_diffrn_orient_matrix_UB_12 0.0803974000
_diffrn_orient_matrix_UB_13 -0.0210487000
_diffrn_orient_matrix_UB_21 -0.1562881000
_diffrn_orient_matrix_UB_22 0.0427795000
_diffrn_orient_matrix_UB_23 0.0490604000
_diffrn_orient_matrix_UB_31 0.1741940000
_diffrn_orient_matrix_UB_32 -0.0072159000
_diffrn_orient_matrix_UB_33 0.0559247000
_diffrn_radiation_monochromator mirror
_diffrn_radiation_probe x-ray
_diffrn_radiation_type CuK\a
_diffrn_radiation_wavelength 1.54184
_diffrn_reflns_av_R_equivalents 0.0831
_diffrn_reflns_av_unetI/netI 0.0463
_diffrn_reflns_Laue_measured_fraction_full 1.000
_diffrn_reflns_Laue_measured_fraction_max 0.980
_diffrn_reflns_limit_h_max 7
_diffrn_reflns_limit_h_min -7
_diffrn_reflns_limit_k_max 20
_diffrn_reflns_limit_k_min -21
_diffrn_reflns_limit_l_max 24
_diffrn_reflns_limit_l_min -23
_diffrn_reflns_number 19298
_diffrn_reflns_point_group_measured_fraction_full 0.999
_diffrn_reflns_point_group_measured_fraction_max 0.970
_diffrn_reflns_theta_full 67.684
_diffrn_reflns_theta_max 75.506
_diffrn_reflns_theta_min 3.433
_diffrn_source 'Rotating-anode X-ray tube'
_diffrn_source_type 'PhotonJet R (Cu) X-ray Source'
_exptl_absorpt_coefficient_mu 0.700
_exptl_absorpt_correction_T_max 1.00000
_exptl_absorpt_correction_T_min 0.45000
_exptl_absorpt_correction_type multi-scan
_exptl_absorpt_process_details
;
CrysAlisPro 1.171.40.14e (Rigaku Oxford Diffraction, 2018)
Empirical absorption correction using spherical harmonics,
 implemented in SCALE3 ABSPACK scaling algorithm.
;
_exptl_crystal_colour 'clear light colourless'
_exptl_crystal_density_diffrn 1.283
_exptl_crystal_description needle
_exptl_crystal_F_000 840
_exptl_crystal_size_max 0.5
_exptl_crystal_size_mid 0.005
_exptl_crystal_size_min 0.005
_refine_diff_density_max 0.191
_refine_diff_density_min -0.299
_refine_diff_density_rms 0.052
_refine_ls_abs_structure_details
;
 Flack x determined using 1564 quotients [(I+)-(I-)]/[(I+)+(I-)]
 (Parsons, Flack and Wagner, Acta Cryst. B69 (2013) 249-259).
;
_refine_ls_abs_structure_Flack 0.09(10)
_refine_ls_extinction_method none
_refine_ls_goodness_of_fit_ref 1.069
_refine_ls_hydrogen_treatment constr
_refine_ls_matrix_type full
_refine_ls_number_parameters 265
_refine_ls_number_reflns 4100
_refine_ls_number_restraints 0
_refine_ls_restrained_S_all 1.069
_refine_ls_R_factor_all 0.0441
_refine_ls_R_factor_gt 0.0415
_refine_ls_shift/su_max 0.000
_refine_ls_shift/su_mean 0.000
_refine_ls_structure_factor_coef Fsqd
_refine_ls_weighting_details 'w=1/[\s^2^(Fo^2^)+(0.0655P)^2^+0.3076P] where P=(Fo^2^+2Fc^2^)/3'
_refine_ls_weighting_scheme calc
_refine_ls_wR_factor_gt 0.1055
_refine_ls_wR_factor_ref 0.1116
_reflns_Friedel_coverage 0.709
_reflns_Friedel_fraction_full 0.999
_reflns_Friedel_fraction_max 0.956
_reflns_number_gt 3894
_reflns_number_total 4100
_reflns_threshold_expression 'I > 2\s(I)'
_cod_data_source_file jo0c01992_si_002.cif
_cod_data_source_block tx1109
_cod_depositor_comments 'Adding full bibliography for 4038875--4038876.cif.'
_cod_database_code 4038876
_shelx_shelxl_version_number 2017/1
_chemical_oxdiff_formula CHNO
_shelx_space_group_comment
;
The symmetry employed for this shelxl refinement is uniquely defined
by the following loop, which should always be used as a source of
symmetry information in preference to the above space-group names.
They are only intended as comments.
;
_reflns_odcompleteness_completeness 100.00
_reflns_odcompleteness_iscentric 1
_reflns_odcompleteness_theta 66.97
_olex2_refinement_description
;
1. Fixed Uiso
 At 1.2 times of:
  All C(H) groups, All C(H,H) groups
 At 1.5 times of:
  All C(H,H,H) groups, All O(H) groups
2.a Secondary CH2 refined with riding coordinates:
 C16(H16A,H16B), C7(H7A,H7B), C4(H4A,H4B), C6(H6A,H6B), C17(H17A,H17B), C5(H5A,
 H5B)
2.b Aromatic/amide H refined with riding coordinates:
 C19(H19), C15(H15), C23(H23), C22(H22), C14(H14), C11(H11), C13(H13), C12(H12)
2.c Idealised Me refined as rotating group:
 C25(H25A,H25B,H25C), C27(H27A,H27B,H27C)
2.d Idealised tetrahedral OH refined as rotating group:
 O29(H29)
;
_olex2_submission_special_instructions 'No special instructions were received'
_oxdiff_exptl_absorpt_empirical_details
;
Empirical correction (ABSPACK) includes:
- Absorption correction using spherical harmonics
- Frame scaling
;
_oxdiff_exptl_absorpt_empirical_full_max 2.457
_oxdiff_exptl_absorpt_empirical_full_min 0.253

loop_
_space_group_symop_operation_xyz
'x, y, z'
'-x+1/2, -y, z+1/2'
'-x, y+1/2, -z+1/2'
'x+1/2, -y+1/2, -z'

loop_
_atom_site_label
_atom_site_type_symbol
_atom_site_fract_x
_atom_site_fract_y
_atom_site_fract_z
_atom_site_U_iso_or_equiv
_atom_site_adp_type
_atom_site_occupancy
_atom_site_site_symmetry_order
_atom_site_calc_flag
_atom_site_refinement_flags_posn
_atom_site_refinement_flags_adp
_atom_site_refinement_flags_occupancy
_atom_site_disorder_assembly
_atom_site_disorder_group
O28 O 0.3846(2) 0.23308(9) 0.47728(7) 0.0230(3) Uani 1 1 d . . . . .
O24 O 0.1056(3) 0.14166(10) 0.09604(8) 0.0314(4) Uani 1 1 d . . . . .
O29 O 0.7006(2) 0.33826(10) 0.40834(8) 0.0253(4) Uani 1 1 d . . . . .
H29 H 0.746241 0.316623 0.442464 0.038 Uiso 1 1 calc GR . . . .
O26 O 0.4542(3) 0.22620(11) 0.07920(8) 0.0353(4) Uani 1 1 d . . . . .
N9 N 0.1955(3) 0.26796(10) 0.38141(8) 0.0194(4) Uani 1 1 d . . . . .
C1 C 0.3460(3) 0.27858(12) 0.43074(10) 0.0184(4) Uani 1 1 d . . . . .
C3 C 0.3742(4) 0.38063(12) 0.34954(10) 0.0200(4) Uani 1 1 d . . . . .
C8 C 0.2139(4) 0.33080(13) 0.33321(10) 0.0200(4) Uani 1 1 d . . . . .
C20 C 0.2245(4) 0.15675(13) 0.15306(11) 0.0237(4) Uani 1 1 d . . . . .
C10 C 0.4315(4) 0.42012(12) 0.46883(10) 0.0211(4) Uani 1 1 d . . . . .
C2 C 0.4727(3) 0.35623(13) 0.41602(10) 0.0201(4) Uani 1 1 d . . . . .
C16 C 0.0751(4) 0.19398(13) 0.37282(11) 0.0234(4) Uani 1 1 d . . . . .
H16A H -0.050990 0.203123 0.343861 0.028 Uiso 1 1 calc R . . . .
H16B H 0.020301 0.176399 0.416060 0.028 Uiso 1 1 calc R . . . .
C21 C 0.4146(4) 0.20273(13) 0.14380(11) 0.0259(5) Uani 1 1 d . . . . .
C19 C 0.1660(4) 0.13161(13) 0.21689(11) 0.0235(5) Uani 1 1 d . . . . .
H19 H 0.037352 0.102422 0.222788 0.028 Uiso 1 1 calc R . . . .
C15 C 0.2393(4) 0.42155(14) 0.50707(11) 0.0261(5) Uani 1 1 d . . . . .
H15 H 0.135748 0.381176 0.502761 0.031 Uiso 1 1 calc R . . . .
C7 C 0.0620(4) 0.33814(13) 0.27479(11) 0.0238(5) Uani 1 1 d . . . . .
H7A H -0.089178 0.329774 0.289071 0.029 Uiso 1 1 calc R . . . .
H7B H 0.098044 0.298574 0.241206 0.029 Uiso 1 1 calc R . . . .
C4 C 0.4424(4) 0.45024(13) 0.30753(11) 0.0248(5) Uani 1 1 d . . . . .
H4A H 0.601198 0.450021 0.301694 0.030 Uiso 1 1 calc R . . . .
H4B H 0.401468 0.499140 0.329943 0.030 Uiso 1 1 calc R . . . .
C23 C 0.4880(4) 0.19280(15) 0.26222(12) 0.0271(5) Uani 1 1 d . . . . .
H23 H 0.579044 0.204061 0.298548 0.033 Uiso 1 1 calc R . . . .
C18 C 0.2973(4) 0.14942(13) 0.27241(11) 0.0232(5) Uani 1 1 d . . . . .
C6 C 0.0879(4) 0.42175(14) 0.24516(11) 0.0291(5) Uani 1 1 d . . . . .
H6A H 0.019398 0.423358 0.201189 0.035 Uiso 1 1 calc R . . . .
H6B H 0.011888 0.459543 0.273657 0.035 Uiso 1 1 calc R . . . .
C22 C 0.5468(4) 0.22007(15) 0.19842(13) 0.0292(5) Uani 1 1 d . . . . .
H22 H 0.674558 0.249823 0.192718 0.035 Uiso 1 1 calc R . . . .
C14 C 0.2027(5) 0.48353(14) 0.55170(13) 0.0328(5) Uani 1 1 d . . . . .
H14 H 0.074679 0.484065 0.577395 0.039 Uiso 1 1 calc R . . . .
C17 C 0.2196(4) 0.12881(13) 0.34234(11) 0.0274(5) Uani 1 1 d . . . . .
H17A H 0.346887 0.120332 0.370947 0.033 Uiso 1 1 calc R . . . .
H17B H 0.136505 0.079702 0.340739 0.033 Uiso 1 1 calc R . . . .
C5 C 0.3291(4) 0.44586(15) 0.23885(12) 0.0313(5) Uani 1 1 d . . . . .
H5A H 0.338331 0.497222 0.217101 0.038 Uiso 1 1 calc R . . . .
H5B H 0.405762 0.407685 0.210892 0.038 Uiso 1 1 calc R . . . .
C11 C 0.5835(4) 0.48066(16) 0.47612(14) 0.0365(6) Uani 1 1 d . . . . .
H11 H 0.713638 0.479602 0.451461 0.044 Uiso 1 1 calc R . . . .
C13 C 0.3530(5) 0.54406(15) 0.55839(12) 0.0355(6) Uani 1 1 d . . . . .
H13 H 0.327267 0.585270 0.588401 0.043 Uiso 1 1 calc R . . . .
C25 C -0.0748(4) 0.08790(16) 0.10227(13) 0.0347(6) Uani 1 1 d . . . . .
H25A H -0.145376 0.081732 0.059469 0.052 Uiso 1 1 calc GR . . . .
H25B H -0.179002 0.108408 0.134122 0.052 Uiso 1 1 calc GR . . . .
H25C H -0.021517 0.037366 0.117419 0.052 Uiso 1 1 calc GR . . . .
C12 C 0.5433(5) 0.54299(17) 0.51993(15) 0.0437(7) Uani 1 1 d . . . . .
H12 H 0.644600 0.584197 0.523491 0.052 Uiso 1 1 calc R . . . .
C27 C 0.6343(5) 0.27837(18) 0.06805(15) 0.0425(7) Uani 1 1 d . . . . .
H27A H 0.646563 0.289481 0.020952 0.064 Uiso 1 1 calc GR . . . .
H27B H 0.767974 0.253958 0.083558 0.064 Uiso 1 1 calc GR . . . .
H27C H 0.610282 0.326942 0.092092 0.064 Uiso 1 1 calc GR . . . .

loop_
_atom_site_aniso_label
_atom_site_aniso_U_11
_atom_site_aniso_U_22
_atom_site_aniso_U_33
_atom_site_aniso_U_23
_atom_site_aniso_U_13
_atom_site_aniso_U_12
O28 0.0264(7) 0.0256(7) 0.0170(7) 0.0050(6) 0.0001(6) 0.0015(6)
O24 0.0381(9) 0.0394(9) 0.0168(8) -0.0015(7) -0.0028(7) -0.0119(8)
O29 0.0206(7) 0.0358(9) 0.0196(7) 0.0059(7) 0.0020(6) 0.0014(6)
O26 0.0428(9) 0.0424(10) 0.0208(9) 0.0035(7) 0.0058(7) -0.0131(9)
N9 0.0256(8) 0.0213(9) 0.0111(8) 0.0014(7) -0.0009(6) -0.0026(7)
C1 0.0225(9) 0.0192(9) 0.0134(9) -0.0004(7) 0.0020(7) 0.0020(8)
C3 0.0256(10) 0.0212(10) 0.0132(9) 0.0011(8) 0.0019(8) 0.0020(8)
C8 0.0263(10) 0.0207(9) 0.0130(9) 0.0001(8) 0.0022(8) 0.0016(8)
C20 0.0315(11) 0.0220(10) 0.0177(10) -0.0020(8) -0.0019(8) -0.0009(9)
C10 0.0264(10) 0.0235(10) 0.0132(9) 0.0039(8) -0.0045(8) -0.0006(9)
C2 0.0207(9) 0.0241(10) 0.0156(10) 0.0043(8) 0.0001(7) -0.0001(8)
C16 0.0299(10) 0.0256(10) 0.0147(10) 0.0011(8) -0.0004(8) -0.0083(9)
C21 0.0322(11) 0.0257(10) 0.0199(11) -0.0011(9) 0.0051(9) -0.0017(9)
C19 0.0301(11) 0.0200(10) 0.0204(11) -0.0031(8) 0.0022(9) -0.0027(9)
C15 0.0319(11) 0.0251(11) 0.0213(11) 0.0027(9) 0.0034(9) -0.0023(9)
C7 0.0289(11) 0.0270(11) 0.0156(10) -0.0005(8) -0.0035(8) 0.0022(9)
C4 0.0295(10) 0.0231(10) 0.0219(11) 0.0049(8) 0.0024(9) -0.0013(10)
C23 0.0277(11) 0.0317(11) 0.0220(11) -0.0053(9) -0.0043(9) 0.0020(9)
C18 0.0305(11) 0.0197(10) 0.0195(10) -0.0006(8) 0.0007(8) 0.0025(9)
C6 0.0397(12) 0.0300(12) 0.0174(10) 0.0045(9) -0.0056(9) 0.0050(11)
C22 0.0253(10) 0.0329(12) 0.0294(13) -0.0054(10) 0.0029(9) -0.0052(10)
C14 0.0439(14) 0.0306(12) 0.0238(12) 0.0014(10) 0.0075(10) 0.0029(11)
C17 0.0432(13) 0.0208(10) 0.0181(11) 0.0037(8) -0.0031(10) -0.0033(10)
C5 0.0411(13) 0.0335(12) 0.0194(11) 0.0089(9) 0.0005(10) -0.0013(11)
C11 0.0353(13) 0.0400(13) 0.0341(14) -0.0054(11) 0.0023(11) -0.0142(12)
C13 0.0552(16) 0.0305(12) 0.0206(12) -0.0076(10) -0.0061(11) 0.0022(12)
C25 0.0370(13) 0.0398(13) 0.0272(12) -0.0068(11) -0.0039(10) -0.0131(12)
C12 0.0508(16) 0.0394(14) 0.0409(15) -0.0122(13) -0.0063(13) -0.0174(13)
C27 0.0471(15) 0.0440(15) 0.0363(14) 0.0071(12) 0.0123(12) -0.0142(13)

loop_
_atom_type_symbol
_atom_type_description
_atom_type_scat_dispersion_real
_atom_type_scat_dispersion_imag
_atom_type_scat_source
C C 0.0181 0.0091 'International Tables Vol C Tables 4.2.6.8 and 6.1.1.4'
H H 0.0000 0.0000 'International Tables Vol C Tables 4.2.6.8 and 6.1.1.4'
N N 0.0311 0.0180 'International Tables Vol C Tables 4.2.6.8 and 6.1.1.4'
O O 0.0492 0.0322 'International Tables Vol C Tables 4.2.6.8 and 6.1.1.4'

loop_
_geom_angle_atom_site_label_1
_geom_angle_atom_site_label_2
_geom_angle_atom_site_label_3
_geom_angle
_geom_angle_site_symmetry_1
_geom_angle_site_symmetry_3
_geom_angle_publ_flag
C20 O24 C25 116.73(18) . . ?
C21 O26 C27 117.5(2) . . ?
C1 N9 C8 109.67(17) . . ?
C1 N9 C16 122.49(18) . . ?
C8 N9 C16 126.38(17) . . ?
O28 C1 N9 126.5(2) . . ?
O28 C1 C2 125.35(19) . . ?
N9 C1 C2 108.01(17) . . ?
C8 C3 C2 109.43(18) . . ?
C8 C3 C4 124.1(2) . . ?
C4 C3 C2 126.44(19) . . ?
N9 C8 C7 122.47(18) . . ?
C3 C8 N9 111.14(18) . . ?
C3 C8 C7 126.3(2) . . ?
O24 C20 C21 115.24(19) . . ?
O24 C20 C19 124.7(2) . . ?
C19 C20 C21 120.0(2) . . ?
C15 C10 C2 121.75(19) . . ?
C11 C10 C2 119.0(2) . . ?
C11 C10 C15 119.2(2) . . ?
O29 C2 C1 108.82(17) . . ?
O29 C2 C3 110.34(17) . . ?
O29 C2 C10 112.53(17) . . ?
C3 C2 C1 101.58(16) . . ?
C3 C2 C10 110.36(17) . . ?
C10 C2 C1 112.67(17) . . ?
N9 C16 C17 111.98(18) . . ?
O26 C21 C20 115.4(2) . . ?
O26 C21 C22 125.3(2) . . ?
C22 C21 C20 119.3(2) . . ?
C20 C19 C18 121.0(2) . . ?
C14 C15 C10 119.8(2) . . ?
C8 C7 C6 108.27(19) . . ?
C3 C4 C5 109.71(19) . . ?
C18 C23 C22 121.4(2) . . ?
C19 C18 C17 120.2(2) . . ?
C23 C18 C19 118.3(2) . . ?
C23 C18 C17 121.2(2) . . ?
C5 C6 C7 112.0(2) . . ?
C21 C22 C23 119.9(2) . . ?
C13 C14 C15 121.0(2) . . ?
C18 C17 C16 112.29(18) . . ?
C6 C5 C4 111.68(19) . . ?
C10 C11 C12 120.6(2) . . ?
C14 C13 C12 119.3(2) . . ?
C13 C12 C11 120.3(3) . . ?

loop_
_geom_bond_atom_site_label_1
_geom_bond_atom_site_label_2
_geom_bond_distance
_geom_bond_site_symmetry_2
_geom_bond_publ_flag
O28 C1 1.226(2) . ?
O24 C20 1.370(3) . ?
O24 C25 1.426(3) . ?
O29 C2 1.423(3) . ?
O26 C21 1.368(3) . ?
O26 C27 1.420(3) . ?
N9 C1 1.353(3) . ?
N9 C8 1.434(3) . ?
N9 C16 1.456(3) . ?
C1 C2 1.546(3) . ?
C3 C8 1.326(3) . ?
C3 C2 1.510(3) . ?
C3 C4 1.500(3) . ?
C8 C7 1.490(3) . ?
C20 C21 1.401(3) . ?
C20 C19 1.387(3) . ?
C10 C2 1.527(3) . ?
C10 C15 1.393(3) . ?
C10 C11 1.383(3) . ?
C16 C17 1.531(3) . ?
C21 C22 1.383(3) . ?
C19 C18 1.396(3) . ?
C15 C14 1.390(3) . ?
C7 C6 1.537(3) . ?
C4 C5 1.533(3) . ?
C23 C18 1.383(3) . ?
C23 C22 1.398(4) . ?
C18 C17 1.512(3) . ?
C6 C5 1.524(4) . ?
C14 C13 1.375(4) . ?
C11 C12 1.388(4) . ?
C13 C12 1.385(4) . ?
